data_2310563
loop_
_publ_author_name
'Donnay, G.'
'Takeda, H.'
'Morimoto, N.'
'Donnay, J.D.H.'

_publ_section_title
;
 Trioctahedral one-layer micas. I. Crystal structure of a synthetic iron
 mica
;
_journal_name_full 'Acta Crystallographica (1,1948-23,1967)'
_journal_page_first 1369
_journal_page_last 1373
_journal_volume 17
_journal_year 1964
_chemical_formula_sum 'Fe4 H2 K O12 Si3'
_chemical_name_systematic 'K Fe3 (Fe Si3 O10) (O H)2'
_space_group_IT_number 12
_symmetry_space_group_name_Hall '-C 2y'
_symmetry_space_group_name_H-M 'C 1 2/m 1'
_cell_angle_alpha 90
_cell_angle_beta 100
_cell_angle_gamma 90
_cell_formula_units_Z 2
_cell_length_a 5.43
_cell_length_b 9.4
_cell_length_c 10.32
_cell_volume 518.751
_citation_journal_id_ASTM ACCRA9
_cod_data_source_file Donnay_ACCRA9_1964_168.cif
_cod_data_source_block H2Fe4K1O12Si3
_cod_original_cell_volume 518.7508
_cod_original_formula_sum 'H2 Fe4 K1 O12 Si3'
_cod_database_code 2310563

loop_
_symmetry_equiv_pos_as_xyz
x,y,z
-x,y,-z
-x,-y,-z
x,-y,z
x+1/2,y+1/2,z
-x+1/2,y+1/2,-z
-x+1/2,-y+1/2,-z
x+1/2,-y+1/2,z

loop_
_atom_site_label
_atom_site_type_symbol
_atom_site_fract_x
_atom_site_fract_y
_atom_site_fract_z
_atom_site_occupancy
_atom_site_U_iso_or_equiv
Fe3 Fe+3 0.575 0.333 0.224 0.25 0.0
O3 O-2 0.82 0.264 0.167 1 0.0
O2 O-2 0.015 0 0.166 1 0.0
Fe2 Fe+2 0 0.333 0.5 1 0.0
K1 K+1 0 0.5 0 1 0.0
Si1 Si+4 0.575 0.333 0.224 0.75 0.0
O4 O-2 0.633 0.334 0.391 1 0.0
Fe1 Fe+2 0 0 0.5 1 0.0
O1 O-2 0.634 0 0.401 1 0.0
